data_4344672
loop_
_publ_author_name
'M\"akel\"a, Toni'
'Minkkinen, Miia-Elina'
'Rissanen, Kari'

_publ_section_title
;
 Ion Pair Binding in the Solid-State with Ditopic Crown Ether Uranyl
 Salophen Receptors.
;
_journal_issue 3
_journal_name_full 'Inorganic chemistry'
_journal_page_first 1339
_journal_page_last 1346
_journal_paper_doi 10.1021/acs.inorgchem.5b02780
_journal_volume 55
_journal_year 2016
_chemical_formula_moiety 'C30 H34 N2 Na O11 U, C2 H3 N, I'
_chemical_formula_sum 'C32 H37 I N3 Na O11 U'
_chemical_formula_weight 1027.56
_chemical_name_systematic
;
 ?
;
_space_group_crystal_system monoclinic
_space_group_IT_number 14
_space_group_name_Hall '-P 2ybc'
_space_group_name_H-M_alt 'P 1 21/c 1'
_symmetry_space_group_name_Hall '-P 2ybc'
_symmetry_space_group_name_H-M 'P 1 21/c 1'
_atom_sites_solution_hydrogens mixed
_atom_sites_solution_primary heavy
_audit_creation_date 2015-10-23
_audit_creation_method
;
Olex2 1.2
(compiled 2014.06.27 svn.r2953 for OlexSys, GUI svn.r4855)
;
_cell_angle_alpha 90
_cell_angle_beta 93.0100(10)
_cell_angle_gamma 90
_cell_formula_units_Z 4
_cell_length_a 8.2027(2)
_cell_length_b 18.5028(5)
_cell_length_c 22.9036(5)
_cell_measurement_temperature 123(2)
_cell_volume 3471.35(15)
_computing_molecular_graphics 'Olex2 (Dolomanov et al., 2009)'
_computing_publication_material 'Olex2 (Dolomanov et al., 2009)'
_computing_structure_refinement 'ShelXL (Sheldrick, 2008)'
_computing_structure_solution 'ShelXS (Sheldrick, 2008)'
_diffrn_ambient_temperature 123
_diffrn_detector 'Bruker APEX2 area detector'
_diffrn_detector_area_resol_mean 7.9
_diffrn_detector_type 'CCD area detector'
_diffrn_measured_fraction_theta_full 0.997
_diffrn_measured_fraction_theta_max 0.997
_diffrn_measurement_device 'three-circle diffractometer'
_diffrn_measurement_device_type 'Bruker APEX2 microsource'
_diffrn_measurement_method '\w and \f scans'
_diffrn_radiation_monochromator 'mirror optics'
_diffrn_radiation_probe x-ray
_diffrn_radiation_type MoK\a
_diffrn_radiation_wavelength 0.71073
_diffrn_reflns_av_R_equivalents 0.0425
_diffrn_reflns_av_unetI/netI 0.0471
_diffrn_reflns_laue_measured_fraction_full 0.970
_diffrn_reflns_laue_measured_fraction_max 0.997
_diffrn_reflns_limit_h_max 9
_diffrn_reflns_limit_h_min -9
_diffrn_reflns_limit_k_max 21
_diffrn_reflns_limit_k_min -22
_diffrn_reflns_limit_l_max 27
_diffrn_reflns_limit_l_min -21
_diffrn_reflns_number 22674
_diffrn_reflns_point_group_measured_fraction_full 0.970
_diffrn_reflns_point_group_measured_fraction_max 0.997
_diffrn_reflns_theta_full 25.242
_diffrn_reflns_theta_max 24.998
_diffrn_reflns_theta_min 1.781
_diffrn_source 'microfocus sealed X-ray tube'
_diffrn_source_type 'Incoatec I\ms'
_exptl_absorpt_coefficient_mu 5.641
_exptl_absorpt_correction_T_max 0.7457
_exptl_absorpt_correction_T_min 0.5033
_exptl_absorpt_correction_type multi-scan
_exptl_absorpt_process_details
;
SADABS-2008/1 (Bruker,2008) was used for absorption correction.
wR2(int) was 0.0902 before and 0.0655 after correction.
The Ratio of minimum to maximum transmission is 0.6749.
The \l/2 correction factor is 0.0015.
;
_exptl_crystal_colour red
_exptl_crystal_colour_primary red
_exptl_crystal_density_diffrn 1.966
_exptl_crystal_description needle
_exptl_crystal_F_000 1976
_exptl_crystal_recrystallization_method 'Diffusion of diethyl ether into acetonitrile solution'
_exptl_crystal_size_max 0.28
_exptl_crystal_size_mid 0.22
_exptl_crystal_size_min 0.06
_refine_diff_density_max 1.013
_refine_diff_density_min -0.618
_refine_diff_density_rms 0.136
_refine_ls_extinction_method none
_refine_ls_goodness_of_fit_ref 1.030
_refine_ls_hydrogen_treatment constr
_refine_ls_matrix_type full
_refine_ls_number_parameters 444
_refine_ls_number_reflns 6091
_refine_ls_number_restraints 0
_refine_ls_restrained_S_all 1.030
_refine_ls_R_factor_all 0.0448
_refine_ls_R_factor_gt 0.0312
_refine_ls_shift/su_max 0.002
_refine_ls_shift/su_mean 0.000
_refine_ls_structure_factor_coef Fsqd
_refine_ls_weighting_details 'w=1/[\s^2^(Fo^2^)+16.1291P] where P=(Fo^2^+2Fc^2^)/3'
_refine_ls_weighting_scheme calc
_refine_ls_wR_factor_gt 0.0591
_refine_ls_wR_factor_ref 0.0637
_reflns_Friedel_coverage 0.000
_reflns_number_gt 5098
_reflns_number_total 6091
_reflns_threshold_expression 'I > 2\s(I)'
_cod_data_source_file ic5b02780_si_012.cif
_cod_data_source_block R2_NaI
_cod_database_code 4344672
_shelxl_version_number 2013-4
_shelx_space_group_comment
;
The symmetry employed for this shelxl refinement is uniquely defined
by the following loop, which should always be used as a source of
symmetry information in preference to the above space-group names.
They are only intended as comments.
;
_olex2_refinement_description
;
1. Fixed Uiso
 At 1.2 times of:
  All C(H) groups, All C(H,H) groups
 At 1.5 times of:
  All C(H,H,H) groups, All O(H,H) groups
2.a Rotating group:
 O11(H11A,H11B)
2.b Secondary CH2 refined with riding coordinates:
 C21(H21A,H21B), C22(H22A,H22B), C23(H23A,H23B), C24(H24A,H24B), C25(H25A,
 H25B), C26(H26A,H26B), C27(H27A,H27B), C28(H28A,H28B), C29(H29A,H29B),
 C30(H30A,H30B)
2.c Aromatic/amide H refined with riding coordinates:
 C1(H1), C3(H3), C4(H4), C5(H5), C6(H6), C8(H8), C10(H10), C11(H11), C12(H12),
 C13(H13), C17(H17), C20(H20)
2.d Idealised Me refined as rotating group:
 C32(H32A,H32B,H32C)
;
_olex2_date_sample_data_collection 22.4.2014
_olex2_submission_special_instructions 'No special instructions were received'

loop_
_space_group_symop_operation_xyz
'x, y, z'
'-x, y+1/2, -z+1/2'
'-x, -y, -z'
'x, -y-1/2, z-1/2'

loop_
_atom_site_label
_atom_site_type_symbol
_atom_site_fract_x
_atom_site_fract_y
_atom_site_fract_z
_atom_site_U_iso_or_equiv
_atom_site_adp_type
_atom_site_occupancy
_atom_site_site_symmetry_order
_atom_site_calc_flag
_atom_site_refinement_flags_posn
U1 U 0.33105(2) 0.32427(2) 0.86717(2) 0.01373(6) Uani 1 1 d .
Na1 Na 0.1654(2) 0.66543(11) 1.13755(9) 0.0191(4) Uani 1 1 d .
O1 O 0.5494(4) 0.3196(2) 0.86588(15) 0.0201(8) Uani 1 1 d .
O2 O 0.1158(4) 0.33389(19) 0.87236(15) 0.0182(8) Uani 1 1 d .
O3 O 0.3323(4) 0.22210(19) 0.91920(15) 0.0187(8) Uani 1 1 d .
O4 O 0.3222(4) 0.38622(19) 0.78402(15) 0.0195(8) Uani 1 1 d .
O5 O 0.1213(4) 0.53150(19) 1.10697(14) 0.0178(8) Uani 1 1 d .
O6 O 0.1464(4) 0.57210(19) 1.22026(15) 0.0198(8) Uani 1 1 d .
O7 O 0.2065(5) 0.7141(2) 1.23515(17) 0.0353(11) Uani 1 1 d .
O8 O 0.0630(5) 0.8340(2) 1.18214(17) 0.0297(10) Uani 1 1 d .
O9 O 0.1191(4) 0.77327(19) 1.06388(16) 0.0219(9) Uani 1 1 d .
O10 O 0.1252(4) 0.62949(19) 1.02936(15) 0.0178(8) Uani 1 1 d .
O11 O 0.2505(4) 0.22707(19) 0.79718(15) 0.0218(8) Uani 1 1 d .
H11A H 0.2477 0.2429 0.7609 0.033 Uiso 1 1 d GR
H11B H 0.1527 0.2105 0.8041 0.033 Uiso 1 1 d GR
N1 N 0.3595(5) 0.3564(2) 0.97506(18) 0.0158(9) Uani 1 1 d .
N2 N 0.3565(5) 0.4600(2) 0.89012(18) 0.0149(9) Uani 1 1 d .
C1 C 0.4188(6) 0.3146(3) 1.0171(2) 0.0162(11) Uani 1 1 d .
H1 H 0.4313 0.3357 1.0549 0.019 Uiso 1 1 calc R
C2 C 0.4673(6) 0.2401(3) 1.0122(2) 0.0172(11) Uani 1 1 d .
C3 C 0.5569(6) 0.2090(3) 1.0598(2) 0.0192(12) Uani 1 1 d .
H3 H 0.5798 0.2372 1.0939 0.023 Uiso 1 1 calc R
C4 C 0.6125(6) 0.1389(3) 1.0584(2) 0.0225(13) Uani 1 1 d .
H4 H 0.6767 0.1195 1.0904 0.027 Uiso 1 1 calc R
C5 C 0.5733(7) 0.0971(3) 1.0095(2) 0.0248(13) Uani 1 1 d .
H5 H 0.6111 0.0487 1.0080 0.030 Uiso 1 1 calc R
C6 C 0.4799(6) 0.1250(3) 0.9630(2) 0.0205(12) Uani 1 1 d .
H6 H 0.4523 0.0949 0.9304 0.025 Uiso 1 1 calc R
C7 C 0.4251(6) 0.1964(3) 0.9628(2) 0.0174(12) Uani 1 1 d .
C8 C 0.4121(6) 0.5084(3) 0.8561(2) 0.0149(11) Uani 1 1 d .
H8 H 0.4327 0.5545 0.8732 0.018 Uiso 1 1 calc R
C9 C 0.4469(6) 0.5021(3) 0.7957(2) 0.0149(11) Uani 1 1 d .
C10 C 0.5248(6) 0.5599(3) 0.7679(2) 0.0202(12) Uani 1 1 d .
H10 H 0.5543 0.6018 0.7900 0.024 Uiso 1 1 calc R
C11 C 0.5587(6) 0.5571(3) 0.7100(2) 0.0220(12) Uani 1 1 d .
H11 H 0.6149 0.5958 0.6926 0.026 Uiso 1 1 calc R
C12 C 0.5104(7) 0.4976(3) 0.6771(2) 0.0235(13) Uani 1 1 d .
H12 H 0.5333 0.4956 0.6369 0.028 Uiso 1 1 calc R
C13 C 0.4299(6) 0.4415(3) 0.7018(2) 0.0194(12) Uani 1 1 d .
H13 H 0.3940 0.4019 0.6780 0.023 Uiso 1 1 calc R
C14 C 0.3994(6) 0.4411(3) 0.7614(2) 0.0171(12) Uani 1 1 d .
C15 C 0.3030(6) 0.4263(3) 0.9892(2) 0.0147(11) Uani 1 1 d .
C16 C 0.3049(6) 0.4794(3) 0.9467(2) 0.0145(11) Uani 1 1 d .
C17 C 0.2465(6) 0.5490(3) 0.9587(2) 0.0168(11) Uani 1 1 d .
H17 H 0.2468 0.5853 0.9294 0.020 Uiso 1 1 calc R
C18 C 0.1885(6) 0.5649(3) 1.0131(2) 0.0142(11) Uani 1 1 d .
C19 C 0.1862(6) 0.5102(3) 1.0556(2) 0.0150(11) Uani 1 1 d .
C20 C 0.2425(6) 0.4422(3) 1.0440(2) 0.0171(12) Uani 1 1 d .
H20 H 0.2407 0.4057 1.0732 0.021 Uiso 1 1 calc R
C21 C 0.1098(6) 0.4775(3) 1.1516(2) 0.0174(12) Uani 1 1 d .
H21A H 0.2188 0.4567 1.1619 0.021 Uiso 1 1 calc R
H21B H 0.0362 0.4380 1.1377 0.021 Uiso 1 1 calc R
C22 C 0.0435(6) 0.5136(3) 1.2036(2) 0.0192(12) Uani 1 1 d .
H22A H -0.0685 0.5314 1.1939 0.023 Uiso 1 1 calc R
H22B H 0.0390 0.4788 1.2363 0.023 Uiso 1 1 calc R
C23 C 0.0927(7) 0.6082(3) 1.2709(2) 0.0222(12) Uani 1 1 d .
H23A H 0.0929 0.5742 1.3043 0.027 Uiso 1 1 calc R
H23B H -0.0198 0.6265 1.2634 0.027 Uiso 1 1 calc R
C24 C 0.2068(7) 0.6697(3) 1.2847(2) 0.0243(13) Uani 1 1 d .
H24A H 0.1701 0.6973 1.3186 0.029 Uiso 1 1 calc R
H24B H 0.3183 0.6512 1.2944 0.029 Uiso 1 1 calc R
C25 C 0.2815(7) 0.7827(3) 1.2444(3) 0.0309(15) Uani 1 1 d .
H25A H 0.3653 0.7906 1.2155 0.037 Uiso 1 1 calc R
H25B H 0.3354 0.7848 1.2841 0.037 Uiso 1 1 calc R
C26 C 0.1521(7) 0.8401(3) 1.2379(3) 0.0314(15) Uani 1 1 d .
H26A H 0.0756 0.8352 1.2697 0.038 Uiso 1 1 calc R
H26B H 0.2037 0.8884 1.2413 0.038 Uiso 1 1 calc R
C27 C 0.1472(7) 0.8667(3) 1.1359(2) 0.0264(13) Uani 1 1 d .
H27A H 0.2629 0.8512 1.1382 0.032 Uiso 1 1 calc R
H27B H 0.1441 0.9200 1.1399 0.032 Uiso 1 1 calc R
C28 C 0.0683(7) 0.8449(3) 1.0786(2) 0.0255(13) Uani 1 1 d .
H28A H -0.0519 0.8462 1.0808 0.031 Uiso 1 1 calc R
H28B H 0.0991 0.8792 1.0479 0.031 Uiso 1 1 calc R
C29 C 0.0344(6) 0.7495(3) 1.0115(2) 0.0227(13) Uani 1 1 d .
H29A H 0.0294 0.7892 0.9825 0.027 Uiso 1 1 calc R
H29B H -0.0788 0.7359 1.0199 0.027 Uiso 1 1 calc R
C30 C 0.1196(7) 0.6859(3) 0.9870(2) 0.0193(12) Uani 1 1 d .
H30A H 0.0602 0.6693 0.9507 0.023 Uiso 1 1 calc R
H30B H 0.2317 0.6996 0.9774 0.023 Uiso 1 1 calc R
N3 N 0.1062(7) 0.9896(3) 0.9241(2) 0.0437(14) Uani 1 1 d .
C31 C -0.0147(8) 0.9604(4) 0.9299(3) 0.0345(15) Uani 1 1 d .
C32 C -0.1697(8) 0.9252(4) 0.9378(3) 0.0416(17) Uani 1 1 d .
H32A H -0.1820 0.9161 0.9795 0.062 Uiso 1 1 calc GR
H32B H -0.1734 0.8792 0.9165 0.062 Uiso 1 1 calc GR
H32C H -0.2588 0.9564 0.9226 0.062 Uiso 1 1 calc GR
I1 I 0.19384(5) 0.23246(2) 0.64881(2) 0.02726(10) Uani 1 1 d .

loop_
_atom_site_aniso_label
_atom_site_aniso_U_11
_atom_site_aniso_U_22
_atom_site_aniso_U_33
_atom_site_aniso_U_23
_atom_site_aniso_U_13
_atom_site_aniso_U_12
U1 0.01129(10) 0.01417(11) 0.01562(10) -0.00082(9) -0.00032(7) -0.00044(9)
Na1 0.0148(10) 0.0231(12) 0.0193(10) -0.0005(9) 0.0006(8) -0.0015(9)
O1 0.0130(17) 0.023(2) 0.024(2) -0.0034(17) -0.0009(15) -0.0002(16)
O2 0.0141(17) 0.021(2) 0.0194(19) 0.0035(16) 0.0008(15) 0.0004(16)
O3 0.022(2) 0.015(2) 0.0180(19) 0.0001(16) -0.0048(16) 0.0009(16)
O4 0.024(2) 0.017(2) 0.0176(19) -0.0018(16) -0.0014(16) -0.0030(16)
O5 0.0228(19) 0.017(2) 0.0133(18) 0.0028(16) 0.0009(15) 0.0009(16)
O6 0.025(2) 0.017(2) 0.0172(19) -0.0056(16) 0.0002(16) 0.0007(16)
O7 0.059(3) 0.025(2) 0.021(2) 0.0054(19) -0.008(2) -0.016(2)
O8 0.027(2) 0.032(2) 0.029(2) -0.0042(19) 0.0025(18) -0.0078(19)
O9 0.025(2) 0.017(2) 0.023(2) -0.0017(17) -0.0035(17) 0.0010(17)
O10 0.0231(19) 0.0126(19) 0.0177(19) 0.0025(16) 0.0012(16) 0.0020(16)
O11 0.030(2) 0.017(2) 0.0172(19) -0.0021(17) -0.0032(16) -0.0012(17)
N1 0.017(2) 0.012(2) 0.019(2) -0.0007(19) 0.0013(19) 0.0005(19)
N2 0.014(2) 0.017(2) 0.013(2) 0.0017(19) 0.0003(18) 0.0012(19)
C1 0.015(3) 0.019(3) 0.015(3) -0.001(2) 0.001(2) -0.007(2)
C2 0.016(3) 0.015(3) 0.020(3) 0.002(2) 0.001(2) 0.001(2)
C3 0.019(3) 0.021(3) 0.018(3) 0.000(2) 0.000(2) -0.001(2)
C4 0.021(3) 0.022(3) 0.024(3) 0.012(3) 0.000(2) 0.003(2)
C5 0.031(3) 0.013(3) 0.031(3) 0.002(3) 0.004(3) 0.003(2)
C6 0.026(3) 0.018(3) 0.017(3) 0.000(2) -0.002(2) -0.002(2)
C7 0.017(3) 0.015(3) 0.020(3) 0.002(2) 0.004(2) -0.001(2)
C8 0.009(2) 0.011(3) 0.025(3) -0.004(2) 0.002(2) 0.000(2)
C9 0.016(3) 0.013(3) 0.016(3) 0.003(2) 0.001(2) 0.004(2)
C10 0.013(3) 0.018(3) 0.029(3) -0.002(2) -0.002(2) 0.001(2)
C11 0.024(3) 0.019(3) 0.024(3) 0.008(3) 0.007(2) 0.001(2)
C12 0.028(3) 0.025(3) 0.019(3) 0.006(3) 0.005(2) 0.004(3)
C13 0.024(3) 0.019(3) 0.015(3) -0.005(2) -0.002(2) 0.005(2)
C14 0.012(3) 0.019(3) 0.020(3) 0.002(2) 0.001(2) 0.001(2)
C15 0.015(3) 0.011(3) 0.017(3) -0.002(2) -0.003(2) -0.002(2)
C16 0.011(2) 0.015(3) 0.017(3) -0.004(2) 0.000(2) 0.000(2)
C17 0.016(3) 0.016(3) 0.019(3) 0.004(2) 0.000(2) 0.000(2)
C18 0.012(2) 0.013(3) 0.017(3) -0.001(2) -0.001(2) -0.001(2)
C19 0.014(3) 0.018(3) 0.013(3) 0.000(2) -0.001(2) 0.002(2)
C20 0.013(3) 0.020(3) 0.018(3) 0.000(2) -0.003(2) -0.005(2)
C21 0.015(3) 0.016(3) 0.021(3) 0.003(2) 0.000(2) -0.002(2)
C22 0.020(3) 0.020(3) 0.017(3) 0.002(2) -0.001(2) -0.001(2)
C23 0.035(3) 0.018(3) 0.014(3) 0.001(2) 0.004(2) 0.001(3)
C24 0.033(3) 0.023(3) 0.016(3) -0.002(3) -0.004(2) 0.003(3)
C25 0.033(3) 0.028(4) 0.031(3) -0.005(3) -0.004(3) -0.008(3)
C26 0.031(3) 0.033(4) 0.030(3) -0.011(3) 0.004(3) -0.009(3)
C27 0.029(3) 0.019(3) 0.031(3) -0.002(3) -0.001(3) -0.004(3)
C28 0.032(3) 0.015(3) 0.029(3) 0.003(3) 0.000(3) 0.000(2)
C29 0.019(3) 0.026(3) 0.023(3) -0.002(3) -0.001(2) 0.003(2)
C30 0.025(3) 0.011(3) 0.022(3) 0.004(2) -0.001(2) 0.003(2)
N3 0.046(4) 0.041(4) 0.044(4) -0.003(3) 0.002(3) 0.013(3)
C31 0.039(4) 0.033(4) 0.031(4) -0.005(3) -0.003(3) 0.015(3)
C32 0.044(4) 0.039(4) 0.040(4) -0.008(3) -0.009(3) 0.013(3)
I1 0.0387(2) 0.0238(2) 0.01953(19) -0.00199(16) 0.00339(16) -0.00094(17)

loop_
_atom_type_symbol
_atom_type_description
_atom_type_scat_dispersion_real
_atom_type_scat_dispersion_imag
_atom_type_scat_source
C C 0.0033 0.0016 'International Tables Vol C Tables 4.2.6.8 and 6.1.1.4'
H H 0.0000 0.0000 'International Tables Vol C Tables 4.2.6.8 and 6.1.1.4'
I I -0.4742 1.8119 'International Tables Vol C Tables 4.2.6.8 and 6.1.1.4'
N N 0.0061 0.0033 'International Tables Vol C Tables 4.2.6.8 and 6.1.1.4'
Na Na 0.0362 0.0249 'International Tables Vol C Tables 4.2.6.8 and 6.1.1.4'
O O 0.0106 0.0060 'International Tables Vol C Tables 4.2.6.8 and 6.1.1.4'
U U -9.6767 9.6646 'International Tables Vol C Tables 4.2.6.8 and 6.1.1.4'

loop_
_geom_angle_atom_site_label_1
_geom_angle_atom_site_label_2
_geom_angle_atom_site_label_3
_geom_angle
_geom_angle_site_symmetry_1
_geom_angle_site_symmetry_3
Na1 U1 Na1 173.89(6) 3_567 3_667
O1 U1 Na1 177.54(12) . 3_567
O1 U1 Na1 5.44(12) . 3_667
O1 U1 O3 89.49(15) . .
O1 U1 O4 89.91(15) . .
O1 U1 O11 100.77(14) . .
O1 U1 N1 89.24(14) . .
O1 U1 N2 88.86(15) . .
O2 U1 Na1 171.32(12) . 3_667
O2 U1 Na1 6.15(12) . 3_567
O2 U1 O1 175.87(16) . .
O2 U1 O3 91.47(14) . .
O2 U1 O4 91.03(14) . .
O2 U1 O11 83.36(14) . .
O2 U1 N1 87.27(14) . .
O2 U1 N2 87.66(15) . .
O3 U1 Na1 94.37(9) . 3_667
O3 U1 Na1 91.74(9) . 3_567
O3 U1 O11 74.00(12) . .
O3 U1 N1 71.43(13) . .
O3 U1 N2 135.98(13) . .
O4 U1 Na1 88.03(9) . 3_567
O4 U1 Na1 86.64(9) . 3_667
O4 U1 O3 153.27(13) . .
O4 U1 O11 79.87(12) . .
O4 U1 N1 135.28(13) . .
O4 U1 N2 70.72(13) . .
O11 U1 Na1 104.42(9) . 3_667
O11 U1 Na1 77.55(9) . 3_567
O11 U1 N1 143.86(13) . .
O11 U1 N2 149.05(12) . .
N1 U1 Na1 88.51(10) . 3_667
N1 U1 Na1 93.17(10) . 3_567
N1 U1 N2 64.56(13) . .
N2 U1 Na1 83.68(9) . 3_667
N2 U1 Na1 91.73(9) . 3_567
U1 Na1 U1 173.89(6) 3_567 3_667
O1 Na1 U1 169.97(12) 3_667 3_567
O1 Na1 U1 4.13(9) 3_667 3_667
O1 Na1 O5 103.15(14) 3_667 .
O1 Na1 O6 101.64(14) 3_667 .
O1 Na1 O7 84.08(15) 3_667 .
O1 Na1 O9 89.97(13) 3_667 .
O1 Na1 O10 94.34(13) 3_667 .
O2 Na1 U1 172.28(11) 3_567 3_667
O2 Na1 U1 4.75(9) 3_567 3_567
O2 Na1 O1 169.67(16) 3_567 3_667
O2 Na1 O5 81.61(13) 3_567 .
O2 Na1 O6 88.69(13) 3_567 .
O2 Na1 O7 100.32(16) 3_567 .
O2 Na1 O9 79.78(13) 3_567 .
O2 Na1 O10 80.16(13) 3_567 .
O5 Na1 U1 84.98(9) . 3_567
O5 Na1 U1 99.32(9) . 3_667
O5 Na1 O9 122.57(13) . .
O6 Na1 U1 98.57(9) . 3_667
O6 Na1 U1 87.24(9) . 3_567
O6 Na1 O5 62.94(11) . .
O6 Na1 O9 165.84(14) . .
O7 Na1 U1 95.61(12) . 3_567
O7 Na1 U1 85.20(12) . 3_667
O7 Na1 O5 128.01(14) . .
O7 Na1 O6 65.17(13) . .
O7 Na1 O9 108.63(14) . .
O7 Na1 O10 173.07(15) . .
O9 Na1 U1 80.61(9) . 3_567
O9 Na1 U1 93.39(9) . 3_667
O10 Na1 U1 93.71(9) . 3_667
O10 Na1 U1 84.76(9) . 3_567
O10 Na1 O5 58.91(11) . .
O10 Na1 O6 121.75(13) . .
O10 Na1 O9 64.56(12) . .
U1 O1 Na1 170.4(2) . 3_667
U1 O2 Na1 169.1(2) . 3_567
C7 O3 U1 134.3(3) . .
C14 O4 U1 137.8(3) . .
C19 O5 Na1 116.7(3) . .
C19 O5 C21 116.9(4) . .
C21 O5 Na1 119.0(3) . .
C22 O6 Na1 112.0(3) . .
C22 O6 C23 111.8(4) . .
C23 O6 Na1 108.5(3) . .
C24 O7 Na1 121.7(3) . .
C24 O7 C25 114.9(4) . .
C25 O7 Na1 120.6(3) . .
C27 O8 C26 112.4(4) . .
C28 O9 Na1 125.8(3) . .
C29 O9 Na1 110.7(3) . .
C29 O9 C28 110.4(4) . .
C18 O10 Na1 117.3(3) . .
C18 O10 C30 117.1(4) . .
C30 O10 Na1 117.7(3) . .
U1 O11 H11A 111.3 . .
U1 O11 H11B 110.6 . .
H11A O11 H11B 107.9 . .
C1 N1 U1 126.1(3) . .
C1 N1 C15 119.0(4) . .
C15 N1 U1 114.9(3) . .
C8 N2 U1 125.7(3) . .
C8 N2 C16 120.4(4) . .
C16 N2 U1 113.9(3) . .
N1 C1 H1 116.5 . .
N1 C1 C2 126.9(5) . .
C2 C1 H1 116.5 . .
C3 C2 C1 117.8(5) . .
C3 C2 C7 118.8(5) . .
C7 C2 C1 123.4(5) . .
C2 C3 H3 119.0 . .
C4 C3 C2 121.9(5) . .
C4 C3 H3 119.0 . .
C3 C4 H4 120.6 . .
C3 C4 C5 118.8(5) . .
C5 C4 H4 120.6 . .
C4 C5 H5 119.6 . .
C6 C5 C4 120.8(5) . .
C6 C5 H5 119.6 . .
C5 C6 H6 119.2 . .
C5 C6 C7 121.5(5) . .
C7 C6 H6 119.2 . .
O3 C7 C2 120.5(5) . .
O3 C7 C6 121.3(5) . .
C6 C7 C2 118.1(5) . .
N2 C8 H8 115.7 . .
N2 C8 C9 128.5(5) . .
C9 C8 H8 115.7 . .
C10 C9 C8 119.2(5) . .
C10 C9 C14 118.2(5) . .
C14 C9 C8 122.5(5) . .
C9 C10 H10 119.2 . .
C11 C10 C9 121.7(5) . .
C11 C10 H10 119.2 . .
C10 C11 H11 120.3 . .
C10 C11 C12 119.4(5) . .
C12 C11 H11 120.3 . .
C11 C12 H12 119.6 . .
C13 C12 C11 120.8(5) . .
C13 C12 H12 119.6 . .
C12 C13 H13 119.3 . .
C12 C13 C14 121.3(5) . .
C14 C13 H13 119.3 . .
O4 C14 C9 121.4(4) . .
O4 C14 C13 120.0(5) . .
C13 C14 C9 118.6(5) . .
C16 C15 N1 118.2(4) . .
C16 C15 C20 119.8(5) . .
C20 C15 N1 122.0(5) . .
C15 C16 N2 118.2(4) . .
C15 C16 C17 119.8(5) . .
C17 C16 N2 121.8(5) . .
C16 C17 H17 119.8 . .
C18 C17 C16 120.3(5) . .
C18 C17 H17 119.8 . .
O10 C18 C17 125.8(5) . .
O10 C18 C19 115.0(4) . .
C17 C18 C19 119.2(5) . .
O5 C19 C18 114.0(4) . .
C20 C19 O5 125.3(5) . .
C20 C19 C18 120.6(5) . .
C15 C20 H20 119.9 . .
C19 C20 C15 120.2(5) . .
C19 C20 H20 119.9 . .
O5 C21 H21A 110.3 . .
O5 C21 H21B 110.3 . .
O5 C21 C22 107.3(4) . .
H21A C21 H21B 108.5 . .
C22 C21 H21A 110.3 . .
C22 C21 H21B 110.3 . .
O6 C22 C21 108.7(4) . .
O6 C22 H22A 109.9 . .
O6 C22 H22B 109.9 . .
C21 C22 H22A 109.9 . .
C21 C22 H22B 109.9 . .
H22A C22 H22B 108.3 . .
O6 C23 H23A 110.1 . .
O6 C23 H23B 110.1 . .
O6 C23 C24 108.1(4) . .
H23A C23 H23B 108.4 . .
C24 C23 H23A 110.1 . .
C24 C23 H23B 110.1 . .
O7 C24 C23 107.5(4) . .
O7 C24 H24A 110.2 . .
O7 C24 H24B 110.2 . .
C23 C24 H24A 110.2 . .
C23 C24 H24B 110.2 . .
H24A C24 H24B 108.5 . .
O7 C25 H25A 110.0 . .
O7 C25 H25B 110.0 . .
O7 C25 C26 108.6(5) . .
H25A C25 H25B 108.4 . .
C26 C25 H25A 110.0 . .
C26 C25 H25B 110.0 . .
O8 C26 C25 110.8(5) . .
O8 C26 H26A 109.5 . .
O8 C26 H26B 109.5 . .
C25 C26 H26A 109.5 . .
C25 C26 H26B 109.5 . .
H26A C26 H26B 108.1 . .
O8 C27 H27A 109.8 . .
O8 C27 H27B 109.8 . .
O8 C27 C28 109.5(5) . .
H27A C27 H27B 108.2 . .
C28 C27 H27A 109.8 . .
C28 C27 H27B 109.8 . .
O9 C28 C27 109.9(4) . .
O9 C28 H28A 109.7 . .
O9 C28 H28B 109.7 . .
C27 C28 H28A 109.7 . .
C27 C28 H28B 109.7 . .
H28A C28 H28B 108.2 . .
O9 C29 H29A 109.6 . .
O9 C29 H29B 109.6 . .
O9 C29 C30 110.1(4) . .
H29A C29 H29B 108.2 . .
C30 C29 H29A 109.6 . .
C30 C29 H29B 109.6 . .
O10 C30 C29 108.7(4) . .
O10 C30 H30A 110.0 . .
O10 C30 H30B 110.0 . .
C29 C30 H30A 110.0 . .
C29 C30 H30B 110.0 . .
H30A C30 H30B 108.3 . .
N3 C31 C32 178.5(7) . .
C31 C32 H32A 109.5 . .
C31 C32 H32B 109.5 . .
C31 C32 H32C 109.5 . .
H32A C32 H32B 109.5 . .
H32A C32 H32C 109.5 . .
H32B C32 H32C 109.5 . .

loop_
_geom_bond_atom_site_label_1
_geom_bond_atom_site_label_2
_geom_bond_distance
_geom_bond_site_symmetry_2
U1 Na1 4.0729(19) 3_567
U1 Na1 4.1415(19) 3_667
U1 O1 1.795(3) .
U1 O2 1.785(3) .
U1 O3 2.234(3) .
U1 O4 2.221(3) .
U1 O11 2.476(3) .
U1 N1 2.540(4) .
U1 N2 2.572(4) .
Na1 U1 4.0728(19) 3_567
Na1 U1 4.1416(19) 3_667
Na1 O1 2.361(4) 3_667
Na1 O2 2.306(4) 3_567
Na1 O5 2.595(4) .
Na1 O6 2.574(4) .
Na1 O7 2.417(4) .
Na1 O9 2.628(4) .
Na1 O10 2.570(4) .
O1 Na1 2.361(4) 3_667
O2 Na1 2.306(4) 3_567
O3 C7 1.312(6) .
O4 C14 1.317(6) .
O5 C19 1.374(6) .
O5 C21 1.437(6) .
O6 C22 1.412(6) .
O6 C23 1.428(6) .
O7 C24 1.401(7) .
O7 C25 1.422(7) .
O8 C26 1.442(7) .
O8 C27 1.428(7) .
O9 C28 1.434(6) .
O9 C29 1.424(6) .
O10 C18 1.364(6) .
O10 C30 1.425(6) .
O11 H11A 0.8811 .
O11 H11B 0.8810 .
N1 C1 1.309(7) .
N1 C15 1.417(6) .
N2 C8 1.287(6) .
N2 C16 1.431(6) .
C1 H1 0.9500 .
C1 C2 1.442(7) .
C2 C3 1.406(7) .
C2 C7 1.419(7) .
C3 H3 0.9500 .
C3 C4 1.375(8) .
C4 H4 0.9500 .
C4 C5 1.385(8) .
C5 H5 0.9500 .
C5 C6 1.379(7) .
C6 H6 0.9500 .
C6 C7 1.395(7) .
C8 H8 0.9500 .
C8 C9 1.432(7) .
C9 C10 1.414(7) .
C9 C14 1.416(7) .
C10 H10 0.9500 .
C10 C11 1.372(7) .
C11 H11 0.9500 .
C11 C12 1.380(8) .
C12 H12 0.9500 .
C12 C13 1.369(8) .
C13 H13 0.9500 .
C13 C14 1.402(7) .
C15 C16 1.383(7) .
C15 C20 1.407(7) .
C16 C17 1.405(7) .
C17 H17 0.9500 .
C17 C18 1.388(7) .
C18 C19 1.405(7) .
C19 C20 1.371(7) .
C20 H20 0.9500 .
C21 H21A 0.9900 .
C21 H21B 0.9900 .
C21 C22 1.493(7) .
C22 H22A 0.9900 .
C22 H22B 0.9900 .
C23 H23A 0.9900 .
C23 H23B 0.9900 .
C23 C24 1.496(8) .
C24 H24A 0.9900 .
C24 H24B 0.9900 .
C25 H25A 0.9900 .
C25 H25B 0.9900 .
C25 C26 1.503(8) .
C26 H26A 0.9900 .
C26 H26B 0.9900 .
C27 H27A 0.9900 .
C27 H27B 0.9900 .
C27 C28 1.489(8) .
C28 H28A 0.9900 .
C28 H28B 0.9900 .
C29 H29A 0.9900 .
C29 H29B 0.9900 .
C29 C30 1.492(7) .
C30 H30A 0.9900 .
C30 H30B 0.9900 .
N3 C31 1.144(8) .
C31 C32 1.449(10) .
C32 H32A 0.9800 .
C32 H32B 0.9800 .
C32 H32C 0.9800 .

loop_
_geom_torsion_atom_site_label_1
_geom_torsion_atom_site_label_2
_geom_torsion_atom_site_label_3
_geom_torsion_atom_site_label_4
_geom_torsion
_geom_torsion_site_symmetry_4
U1 O3 C7 C2 47.4(7) .
U1 O3 C7 C6 -135.0(4) .
U1 O4 C14 C9 -39.2(7) .
U1 O4 C14 C13 143.6(4) .
U1 N1 C1 C2 -5.7(7) .
U1 N1 C15 C16 -26.9(5) .
U1 N1 C15 C20 151.6(4) .
U1 N2 C8 C9 11.1(7) .
U1 N2 C16 C15 22.1(5) .
U1 N2 C16 C17 -153.6(4) .
Na1 O5 C19 C18 -32.2(5) .
Na1 O5 C19 C20 149.0(4) .
Na1 O5 C21 C22 28.2(5) .
Na1 O6 C22 C21 59.5(4) .
Na1 O6 C23 C24 -55.2(5) .
Na1 O7 C24 C23 -31.6(6) .
Na1 O7 C25 C26 86.2(5) .
Na1 O9 C28 C27 38.2(6) .
Na1 O9 C29 C30 -52.7(5) .
Na1 O10 C18 C17 -149.1(4) .
Na1 O10 C18 C19 33.6(5) .
Na1 O10 C30 C29 -36.2(5) .
O3 U1 O2 Na1 -92.6(11) 3_567
O4 U1 O2 Na1 60.8(11) 3_567
O5 C19 C20 C15 178.5(4) .
O5 C21 C22 O6 -56.7(5) .
O6 C23 C24 O7 57.3(6) .
O7 C25 C26 O8 -54.9(6) .
O8 C27 C28 O9 -78.8(6) .
O9 C29 C30 O10 59.4(6) .
O10 C18 C19 O5 -0.5(6) .
O10 C18 C19 C20 178.3(4) .
O11 U1 O2 Na1 -18.9(11) 3_567
N1 U1 O2 Na1 -163.9(11) 3_567
N1 C1 C2 C3 167.9(5) .
N1 C1 C2 C7 -14.0(8) .
N1 C15 C16 N2 2.8(7) .
N1 C15 C16 C17 178.6(4) .
N1 C15 C20 C19 -178.8(5) .
N2 U1 O2 Na1 131.5(11) 3_567
N2 C8 C9 C10 -173.0(5) .
N2 C8 C9 C14 10.1(8) .
N2 C16 C17 C18 176.2(4) .
C1 N1 C15 C16 153.6(5) .
C1 N1 C15 C20 -27.9(7) .
C1 C2 C3 C4 -178.1(5) .
C1 C2 C7 O3 -2.6(8) .
C1 C2 C7 C6 179.7(5) .
C2 C3 C4 C5 -2.6(8) .
C3 C2 C7 O3 175.5(5) .
C3 C2 C7 C6 -2.3(7) .
C3 C4 C5 C6 -0.1(8) .
C4 C5 C6 C7 1.6(8) .
C5 C6 C7 O3 -178.0(5) .
C5 C6 C7 C2 -0.3(8) .
C7 C2 C3 C4 3.8(8) .
C8 N2 C16 C15 -156.9(5) .
C8 N2 C16 C17 27.5(7) .
C8 C9 C10 C11 -179.0(5) .
C8 C9 C14 O4 -1.1(8) .
C8 C9 C14 C13 176.2(5) .
C9 C10 C11 C12 2.4(8) .
C10 C9 C14 O4 -178.1(4) .
C10 C9 C14 C13 -0.8(7) .
C10 C11 C12 C13 -0.2(8) .
C11 C12 C13 C14 -2.5(8) .
C12 C13 C14 O4 -179.7(5) .
C12 C13 C14 C9 3.0(8) .
C14 C9 C10 C11 -1.9(7) .
C15 N1 C1 C2 173.7(5) .
C15 C16 C17 C18 0.6(7) .
C16 N2 C8 C9 -170.0(5) .
C16 C15 C20 C19 -0.3(7) .
C16 C17 C18 O10 -178.2(4) .
C16 C17 C18 C19 -1.1(7) .
C17 C18 C19 O5 -178.0(4) .
C17 C18 C19 C20 0.9(7) .
C18 O10 C30 C29 175.4(4) .
C18 C19 C20 C15 -0.2(7) .
C19 O5 C21 C22 177.5(4) .
C20 C15 C16 N2 -175.7(4) .
C20 C15 C16 C17 0.1(7) .
C21 O5 C19 C18 177.8(4) .
C21 O5 C19 C20 -1.0(7) .
C22 O6 C23 C24 -179.2(4) .
C23 O6 C22 C21 -178.5(4) .
C24 O7 C25 C26 -112.7(5) .
C25 O7 C24 C23 167.5(5) .
C26 O8 C27 C28 167.7(5) .
C27 O8 C26 C25 -81.4(6) .
C28 O9 C29 C30 163.5(4) .
C29 O9 C28 C27 175.3(4) .
C30 O10 C18 C17 -0.7(7) .
C30 O10 C18 C19 -177.9(4) .
